data_4306292
loop_
_publ_author_name
'Debashis Adhikari'
'Susanne Mossin'
'Falguni Basuli'
'Benjamin R. Dible'
'Mircea Chipara'
'Hongjun Fan'
'John C. Huffman'
'Karsten Meyer'
'Daniel J. Mindiola'

_publ_section_title
;
A Dinuclear Ni(I) System Having a Diradical Ni2N2 Diamond Core Resting
State: Synthetic, Structural, Spectroscopic Elucidation, and Reductive Bond
Splitting Reactions
;
_journal_name_full 'Inorganic Chemistry'
_journal_page_first 10479
_journal_page_last 10490
_journal_paper_doi 10.1021/ic801137p
_journal_volume 47
_journal_year 2008
_chemical_formula_moiety 'C26 H42 N2 Ni P2'
_chemical_formula_sum 'C26 H42 N2 Ni P2'
_chemical_formula_weight 501.25
_chemical_name_systematic
; 
 ? 
;
_space_group_IT_number 2
_symmetry_cell_setting triclinic
_symmetry_space_group_name_Hall '-P 1'
_symmetry_space_group_name_H-M 'P -1'
_atom_sites_solution_hydrogens geom
_atom_sites_solution_primary direct
_atom_sites_solution_secondary difmap
_audit_creation_method SHELXL-97
_cell_angle_alpha 81.333(16)
_cell_angle_beta 86.688(16)
_cell_angle_gamma 73.011(14)
_cell_formula_units_Z 2
_cell_length_a 10.255(5)
_cell_length_b 11.072(6)
_cell_length_c 12.208(7)
_cell_measurement_reflns_used 435
_cell_measurement_temperature 124(2)
_cell_measurement_theta_max 24.62
_cell_measurement_theta_min 2.39
_cell_volume 1310.4(12)
_computing_cell_refinement 'SAINT (Bruker, 1999)'
_computing_data_collection 'SMART (Bruker, 1999)'
_computing_data_reduction 'SAINT (Bruker, 1999), XTEL (local package)'
_computing_molecular_graphics 'Reciprocal Net (http://recipnet.org)'
_computing_structure_refinement 'SHELXL-97 (Sheldrick, 1997)'
_computing_structure_solution 'SHELXS-97 (Sheldrick, 1990)'
_diffrn_ambient_temperature 124(2)
_diffrn_detector 'CCD area detector'
_diffrn_detector_area_resol_mean 44.52
_diffrn_detector_type 'Bruker SMART 6000'
_diffrn_measured_fraction_theta_full 0.939
_diffrn_measured_fraction_theta_max 0.939
_diffrn_measurement_details '   0.30 degree frames measured for 10.16 seconds each'
_diffrn_measurement_device 'three-circle goniometer with fixed chi'
_diffrn_measurement_device_type 'Bruker Platform goniometer'
_diffrn_measurement_method '\w scans'
_diffrn_radiation_monochromator graphite
_diffrn_radiation_source 'fine-focus sealed tube'
_diffrn_radiation_type MoK\a
_diffrn_radiation_wavelength 0.71073
_diffrn_reflns_av_R_equivalents 0.0000
_diffrn_reflns_av_sigmaI/netI 0.3150
_diffrn_reflns_limit_h_max 13
_diffrn_reflns_limit_h_min -13
_diffrn_reflns_limit_k_max 14
_diffrn_reflns_limit_k_min -13
_diffrn_reflns_limit_l_max 15
_diffrn_reflns_limit_l_min 0
_diffrn_reflns_number 6329
_diffrn_reflns_theta_full 27.63
_diffrn_reflns_theta_max 27.63
_diffrn_reflns_theta_min 1.94
_diffrn_standards_decay_% 0.0
_exptl_absorpt_coefficient_mu 0.878
_exptl_absorpt_correction_T_max 0.97
_exptl_absorpt_correction_T_min 0.85
_exptl_absorpt_correction_type multi-scan
_exptl_absorpt_process_details Bruker-AXS
_exptl_crystal_colour green
_exptl_crystal_density_diffrn 1.270
_exptl_crystal_density_method 'not measured'
_exptl_crystal_description plate
_exptl_crystal_F_000 536
_exptl_crystal_size_max 0.15
_exptl_crystal_size_mid 0.10
_exptl_crystal_size_min 0.03
_refine_diff_density_max 1.260
_refine_diff_density_min -1.282
_refine_diff_density_rms 0.165
_refine_ls_extinction_method none
_refine_ls_goodness_of_fit_ref 0.865
_refine_ls_hydrogen_treatment constr
_refine_ls_matrix_type full
_refine_ls_number_parameters 271
_refine_ls_number_reflns 6329
_refine_ls_number_restraints 0
_refine_ls_restrained_S_all 0.865
_refine_ls_R_factor_all 0.1771
_refine_ls_R_factor_gt 0.0789
_refine_ls_shift/su_max 0.010
_refine_ls_shift/su_mean 0.000
_refine_ls_structure_factor_coef Fsqd
_refine_ls_weighting_details 'calc w=1/[\s^2^(Fo^2^)+(0.0938P)^2^+0.0000P] where P=(Fo^2^+2Fc^2^)/3'
_refine_ls_weighting_scheme calc
_refine_ls_wR_factor_gt 0.2197
_refine_ls_wR_factor_ref 0.2433
_reflns_number_gt 2388
_reflns_number_total 6329
_reflns_threshold_expression >2sigma(I)
_cod_data_source_file ic801137p_si_004.cif
_cod_data_source_block 06132
_cod_depositor_comments
;
The following automatic conversions were performed:
'_symmetry_cell_setting' value 'Triclinic' changed to 'triclinic'
according to '/home/saulius/struct/CIF-dictionaries/cif_core.dic'
dictionary named 'cif_core.dic' version 2.4.1 from 2010-06-29.

Automatic conversion script
Id: cif_fix_enum 1527 2010-12-29 10:47:43Z saulius 
;
_cod_original_cell_volume 1310.5(12)
_cod_original_sg_symbol_Hall '-P 1  '
_cod_original_sg_symbol_H-M 'P -1 '
_cod_database_code 4306292

loop_
_symmetry_equiv_pos_as_xyz
'x, y, z'
'-x, -y, -z'

loop_
_atom_site_label
_atom_site_type_symbol
_atom_site_fract_x
_atom_site_fract_y
_atom_site_fract_z
_atom_site_U_iso_or_equiv
_atom_site_adp_type
_atom_site_occupancy
_atom_site_symmetry_multiplicity
_atom_site_calc_flag
_atom_site_refinement_flags
_atom_site_disorder_assembly
_atom_site_disorder_group
Ni1 Ni 0.16643(12) 0.83922(16) 0.25644(15) 0.0203(3) Uani 1 1 d . . .
P2 P 0.1946(3) 1.0302(3) 0.2228(2) 0.0143(6) Uani 1 1 d . . .
C3 C 0.3639(10) 0.9953(9) 0.2744(7) 0.008(2) Uiso 1 1 d . . .
C4 C 0.4261(12) 1.0821(10) 0.3081(8) 0.018(3) Uani 1 1 d . . .
H4 H 0.3778 1.1702 0.3007 0.022 Uiso 1 1 calc R . .
C5 C 0.5572(11) 1.0402(10) 0.3520(8) 0.016(2) Uani 1 1 d . . .
C6 C 0.6201(11) 1.1334(10) 0.3935(9) 0.020(3) Uani 1 1 d . . .
H6A H 0.6093 1.1277 0.4742 0.030 Uiso 1 1 calc R . .
H6B H 0.5742 1.2204 0.3593 0.030 Uiso 1 1 calc R . .
H6C H 0.7173 1.1122 0.3736 0.030 Uiso 1 1 calc R . .
C7 C 0.6246(11) 0.9110(10) 0.3608(8) 0.016(2) Uani 1 1 d . . .
H7 H 0.7145 0.8815 0.3891 0.020 Uiso 1 1 calc R . .
C8 C 0.5661(11) 0.8225(10) 0.3300(8) 0.017(2) Uani 1 1 d . . .
H8 H 0.6148 0.7344 0.3399 0.020 Uiso 1 1 calc R . .
C9 C 0.4374(10) 0.8628(10) 0.2849(8) 0.013(2) Uiso 1 1 d . . .
N10 N 0.3632(7) 0.7827(9) 0.2576(8) 0.0135(16) Uani 1 1 d . . .
C11 C 0.4306(10) 0.6629(9) 0.2253(7) 0.012(2) Uiso 1 1 d . . .
C12 C 0.5629(11) 0.6296(10) 0.1805(8) 0.018(2) Uani 1 1 d . . .
H12 H 0.6159 0.6877 0.1762 0.021 Uiso 1 1 calc R . .
C13 C 0.6178(11) 0.5134(10) 0.1425(8) 0.016(2) Uani 1 1 d . . .
H13 H 0.7081 0.4933 0.1130 0.019 Uiso 1 1 calc R . .
C14 C 0.5441(10) 0.4251(10) 0.1465(8) 0.014(2) Uani 1 1 d . . .
C15 C 0.6032(11) 0.2999(9) 0.0997(8) 0.016(2) Uani 1 1 d . . .
H15A H 0.5542 0.2388 0.1320 0.024 Uiso 1 1 calc R . .
H15B H 0.7000 0.2652 0.1181 0.024 Uiso 1 1 calc R . .
H15C H 0.5935 0.3151 0.0191 0.024 Uiso 1 1 calc R . .
C16 C 0.4147(10) 0.4564(9) 0.1935(8) 0.010(2) Uani 1 1 d . . .
H16 H 0.3639 0.3963 0.2002 0.013 Uiso 1 1 calc R . .
C17 C 0.3561(10) 0.5746(10) 0.2319(9) 0.018(3) Uani 1 1 d . . .
P18 P 0.1852(3) 0.6343(3) 0.2837(2) 0.0149(7) Uani 1 1 d . . .
C19 C 0.0897(11) 1.1663(10) 0.2864(8) 0.020(2) Uiso 1 1 d . . .
H19 H 0.1418 1.2307 0.2800 0.024 Uiso 1 1 calc R . .
C20 C -0.0457(11) 1.2312(10) 0.2317(8) 0.024(3) Uani 1 1 d . . .
H20A H -0.0978 1.1695 0.2334 0.036 Uiso 1 1 calc R . .
H20B H -0.0306 1.2651 0.1547 0.036 Uiso 1 1 calc R . .
H20C H -0.0969 1.3013 0.2716 0.036 Uiso 1 1 calc R . .
C21 C 0.0723(12) 1.1221(11) 0.4108(8) 0.026(3) Uani 1 1 d . . .
H21A H 0.0253 1.1960 0.4477 0.040 Uiso 1 1 calc R . .
H21B H 0.1622 1.0809 0.4437 0.040 Uiso 1 1 calc R . .
H21C H 0.0184 1.0613 0.4202 0.040 Uiso 1 1 calc R . .
C22 C 0.1983(12) 1.0928(11) 0.0744(8) 0.021(3) Uani 1 1 d . . .
H22 H 0.1034 1.1170 0.0457 0.025 Uiso 1 1 calc R . .
C23 C 0.2513(13) 1.2090(11) 0.0503(9) 0.031(3) Uani 1 1 d . . .
H23A H 0.3444 1.1870 0.0778 0.047 Uiso 1 1 calc R . .
H23B H 0.1923 1.2782 0.0873 0.047 Uiso 1 1 calc R . .
H23C H 0.2514 1.2366 -0.0299 0.047 Uiso 1 1 calc R . .
C24 C 0.2893(13) 0.9864(12) 0.0109(9) 0.036(3) Uani 1 1 d . . .
H24A H 0.2961 1.0208 -0.0674 0.054 Uiso 1 1 calc R . .
H24B H 0.2488 0.9157 0.0170 0.054 Uiso 1 1 calc R . .
H24C H 0.3806 0.9556 0.0429 0.054 Uiso 1 1 calc R . .
C25 C 0.1875(11) 0.5578(11) 0.4300(8) 0.019(3) Uani 1 1 d . . .
H25 H 0.0927 0.5869 0.4605 0.023 Uiso 1 1 calc R . .
C26 C 0.2792(11) 0.6025(11) 0.4986(9) 0.027(3) Uani 1 1 d . . .
H26A H 0.2745 0.5657 0.5764 0.041 Uiso 1 1 calc R . .
H26B H 0.2487 0.6958 0.4923 0.041 Uiso 1 1 calc R . .
H26C H 0.3734 0.5749 0.4711 0.041 Uiso 1 1 calc R . .
C27 C 0.2285(12) 0.4114(10) 0.4425(8) 0.022(3) Uani 1 1 d . . .
H27A H 0.3224 0.3794 0.4154 0.032 Uiso 1 1 calc R . .
H27B H 0.1670 0.3845 0.3993 0.032 Uiso 1 1 calc R . .
H27C H 0.2224 0.3769 0.5208 0.032 Uiso 1 1 calc R . .
C28 C 0.0808(10) 0.5635(9) 0.2089(8) 0.014(2) Uani 1 1 d . . .
H28 H 0.1265 0.4698 0.2141 0.017 Uiso 1 1 calc R . .
C29 C -0.0612(10) 0.5823(10) 0.2565(9) 0.023(3) Uani 1 1 d . . .
H29A H -0.1061 0.6737 0.2557 0.035 Uiso 1 1 calc R . .
H29B H -0.0565 0.5390 0.3330 0.035 Uiso 1 1 calc R . .
H29C H -0.1133 0.5466 0.2120 0.035 Uiso 1 1 calc R . .
C30 C 0.0773(13) 0.6220(11) 0.0853(8) 0.028(3) Uani 1 1 d . . .
H30A H 0.0248 0.5834 0.0438 0.043 Uiso 1 1 calc R . .
H30B H 0.1706 0.6053 0.0553 0.043 Uiso 1 1 calc R . .
H30C H 0.0344 0.7143 0.0786 0.043 Uiso 1 1 calc R . .
N31 N -0.0256(9) 0.8941(12) 0.2572(15) 0.072(4) Uani 1 1 d . . .

loop_
_atom_site_aniso_label
_atom_site_aniso_U_11
_atom_site_aniso_U_22
_atom_site_aniso_U_33
_atom_site_aniso_U_23
_atom_site_aniso_U_13
_atom_site_aniso_U_12
Ni1 0.0154(7) 0.0094(7) 0.0381(8) -0.0036(5) 0.0009(8) -0.0068(8)
P2 0.0135(15) 0.0105(17) 0.0205(16) -0.0017(11) 0.0027(11) -0.0067(12)
C4 0.033(7) 0.003(5) 0.019(5) 0.002(4) 0.005(5) -0.008(5)
C5 0.016(6) 0.015(6) 0.021(6) 0.001(4) 0.000(4) -0.010(5)
C6 0.021(6) 0.017(6) 0.028(6) -0.008(5) 0.006(5) -0.014(5)
C7 0.012(6) 0.022(6) 0.017(5) -0.004(4) 0.002(4) -0.006(5)
C8 0.012(6) 0.016(6) 0.020(5) -0.001(4) -0.005(4) 0.001(5)
N10 0.012(4) 0.006(4) 0.023(4) -0.004(3) 0.007(4) -0.004(4)
C12 0.016(6) 0.011(6) 0.026(6) -0.005(4) -0.003(5) -0.004(5)
C13 0.009(6) 0.017(6) 0.024(6) -0.010(5) 0.006(4) -0.006(5)
C14 0.011(5) 0.013(6) 0.015(5) -0.001(4) -0.010(4) 0.005(5)
C15 0.016(6) 0.010(6) 0.022(6) -0.010(4) 0.011(4) -0.003(5)
C16 0.007(5) 0.007(5) 0.017(5) -0.001(4) 0.002(4) -0.002(4)
C17 0.013(5) 0.009(5) 0.032(6) 0.002(4) 0.000(4) -0.004(5)
P18 0.0178(15) 0.0093(16) 0.0200(16) -0.0021(11) 0.0031(12) -0.0083(13)
C20 0.025(6) 0.019(6) 0.023(5) 0.000(4) 0.000(5) 0.000(5)
C21 0.031(7) 0.022(7) 0.025(6) 0.001(5) 0.000(5) -0.008(6)
C22 0.023(6) 0.027(7) 0.015(5) -0.003(5) 0.000(5) -0.011(5)
C23 0.043(8) 0.023(7) 0.031(7) 0.005(5) 0.004(5) -0.019(6)
C24 0.049(9) 0.032(8) 0.024(6) -0.007(5) 0.007(6) -0.008(7)
C25 0.011(6) 0.025(7) 0.020(6) -0.007(5) 0.003(4) -0.002(5)
C26 0.027(7) 0.035(7) 0.022(6) -0.007(5) 0.009(5) -0.012(6)
C27 0.025(6) 0.011(6) 0.021(5) 0.008(4) -0.001(4) 0.003(5)
C28 0.014(5) 0.003(5) 0.023(5) 0.004(4) -0.002(4) -0.002(4)
C29 0.011(5) 0.020(6) 0.039(6) -0.008(5) -0.001(5) -0.004(5)
C30 0.038(8) 0.025(7) 0.021(6) -0.002(5) -0.010(5) -0.005(6)
N31 0.015(5) 0.018(6) 0.180(12) -0.017(7) 0.008(8) -0.003(6)

loop_
_atom_type_symbol
_atom_type_description
_atom_type_scat_dispersion_real
_atom_type_scat_dispersion_imag
_atom_type_scat_source
C C 0.0033 0.0016 'International Tables Vol C Tables 4.2.6.8 and 6.1.1.4'
H H 0.0000 0.0000 'International Tables Vol C Tables 4.2.6.8 and 6.1.1.4'
N N 0.0061 0.0033 'International Tables Vol C Tables 4.2.6.8 and 6.1.1.4'
P P 0.1023 0.0942 'International Tables Vol C Tables 4.2.6.8 and 6.1.1.4'
Ni Ni 0.3393 1.1124 'International Tables Vol C Tables 4.2.6.8 and 6.1.1.4'

loop_
_geom_angle_atom_site_label_1
_geom_angle_atom_site_label_2
_geom_angle_atom_site_label_3
_geom_angle
_geom_angle_site_symmetry_1
_geom_angle_site_symmetry_3
_geom_angle_publ_flag
N31 Ni1 N10 179.3(6) . . ?
N31 Ni1 P2 96.1(4) . . ?
N10 Ni1 P2 84.0(3) . . ?
N31 Ni1 P18 95.9(4) . . ?
N10 Ni1 P18 84.0(3) . . ?
P2 Ni1 P18 167.79(10) . . ?
C3 P2 C19 106.6(5) . . ?
C3 P2 C22 107.7(5) . . ?
C19 P2 C22 104.1(5) . . ?
C3 P2 Ni1 99.7(3) . . ?
C19 P2 Ni1 123.5(4) . . ?
C22 P2 Ni1 114.2(4) . . ?
C4 C3 C9 119.2(9) . . ?
C4 C3 P2 127.4(8) . . ?
C9 C3 P2 113.4(8) . . ?
C5 C4 C3 121.2(10) . . ?
C5 C4 H4 119.4 . . ?
C3 C4 H4 119.4 . . ?
C7 C5 C4 117.7(10) . . ?
C7 C5 C6 121.6(10) . . ?
C4 C5 C6 120.7(10) . . ?
C5 C6 H6A 109.5 . . ?
C5 C6 H6B 109.5 . . ?
H6A C6 H6B 109.5 . . ?
C5 C6 H6C 109.5 . . ?
H6A C6 H6C 109.5 . . ?
H6B C6 H6C 109.5 . . ?
C5 C7 C8 122.8(10) . . ?
C5 C7 H7 118.6 . . ?
C8 C7 H7 118.6 . . ?
C9 C8 C7 120.1(10) . . ?
C9 C8 H8 119.9 . . ?
C7 C8 H8 119.9 . . ?
C8 C9 N10 125.7(10) . . ?
C8 C9 C3 119.0(10) . . ?
N10 C9 C3 115.0(9) . . ?
C11 N10 C9 120.9(7) . . ?
C11 N10 Ni1 118.6(7) . . ?
C9 N10 Ni1 120.4(7) . . ?
C17 C11 C12 118.1(10) . . ?
C17 C11 N10 117.1(9) . . ?
C12 C11 N10 124.7(10) . . ?
C13 C12 C11 121.0(11) . . ?
C13 C12 H12 119.5 . . ?
C11 C12 H12 119.5 . . ?
C12 C13 C14 121.7(10) . . ?
C12 C13 H13 119.1 . . ?
C14 C13 H13 119.1 . . ?
C16 C14 C13 117.3(10) . . ?
C16 C14 C15 121.4(10) . . ?
C13 C14 C15 121.3(9) . . ?
C14 C15 H15A 109.5 . . ?
C14 C15 H15B 109.5 . . ?
H15A C15 H15B 109.5 . . ?
C14 C15 H15C 109.5 . . ?
H15A C15 H15C 109.5 . . ?
H15B C15 H15C 109.5 . . ?
C14 C16 C17 122.0(10) . . ?
C14 C16 H16 119.0 . . ?
C17 C16 H16 119.0 . . ?
C11 C17 C16 119.8(9) . . ?
C11 C17 P18 112.9(8) . . ?
C16 C17 P18 127.2(8) . . ?
C17 P18 C28 105.1(5) . . ?
C17 P18 C25 105.3(5) . . ?
C28 P18 C25 105.9(5) . . ?
C17 P18 Ni1 99.3(4) . . ?
C28 P18 Ni1 122.4(3) . . ?
C25 P18 Ni1 116.6(4) . . ?
C20 C19 C21 111.7(9) . . ?
C20 C19 P2 114.3(7) . . ?
C21 C19 P2 108.5(7) . . ?
C20 C19 H19 107.3 . . ?
C21 C19 H19 107.3 . . ?
P2 C19 H19 107.3 . . ?
C19 C20 H20A 109.5 . . ?
C19 C20 H20B 109.5 . . ?
H20A C20 H20B 109.5 . . ?
C19 C20 H20C 109.5 . . ?
H20A C20 H20C 109.5 . . ?
H20B C20 H20C 109.5 . . ?
C19 C21 H21A 109.5 . . ?
C19 C21 H21B 109.5 . . ?
H21A C21 H21B 109.5 . . ?
C19 C21 H21C 109.5 . . ?
H21A C21 H21C 109.5 . . ?
H21B C21 H21C 109.5 . . ?
C23 C22 C24 108.6(9) . . ?
C23 C22 P2 113.8(8) . . ?
C24 C22 P2 109.2(8) . . ?
C23 C22 H22 108.4 . . ?
C24 C22 H22 108.4 . . ?
P2 C22 H22 108.4 . . ?
C22 C23 H23A 109.5 . . ?
C22 C23 H23B 109.5 . . ?
H23A C23 H23B 109.5 . . ?
C22 C23 H23C 109.5 . . ?
H23A C23 H23C 109.5 . . ?
H23B C23 H23C 109.5 . . ?
C22 C24 H24A 109.5 . . ?
C22 C24 H24B 109.5 . . ?
H24A C24 H24B 109.5 . . ?
C22 C24 H24C 109.5 . . ?
H24A C24 H24C 109.5 . . ?
H24B C24 H24C 109.5 . . ?
C26 C25 C27 110.7(9) . . ?
C26 C25 P18 110.6(8) . . ?
C27 C25 P18 113.3(7) . . ?
C26 C25 H25 107.3 . . ?
C27 C25 H25 107.3 . . ?
P18 C25 H25 107.3 . . ?
C25 C26 H26A 109.5 . . ?
C25 C26 H26B 109.5 . . ?
H26A C26 H26B 109.5 . . ?
C25 C26 H26C 109.5 . . ?
H26A C26 H26C 109.5 . . ?
H26B C26 H26C 109.5 . . ?
C25 C27 H27A 109.5 . . ?
C25 C27 H27B 109.5 . . ?
H27A C27 H27B 109.5 . . ?
C25 C27 H27C 109.5 . . ?
H27A C27 H27C 109.5 . . ?
H27B C27 H27C 109.5 . . ?
C29 C28 C30 111.0(9) . . ?
C29 C28 P18 112.8(7) . . ?
C30 C28 P18 108.3(7) . . ?
C29 C28 H28 108.2 . . ?
C30 C28 H28 108.2 . . ?
P18 C28 H28 108.2 . . ?
C28 C29 H29A 109.5 . . ?
C28 C29 H29B 109.5 . . ?
H29A C29 H29B 109.5 . . ?
C28 C29 H29C 109.5 . . ?
H29A C29 H29C 109.5 . . ?
H29B C29 H29C 109.5 . . ?
C28 C30 H30A 109.5 . . ?
C28 C30 H30B 109.5 . . ?
H30A C30 H30B 109.5 . . ?
C28 C30 H30C 109.5 . . ?
H30A C30 H30C 109.5 . . ?
H30B C30 H30C 109.5 . . ?

loop_
_geom_bond_atom_site_label_1
_geom_bond_atom_site_label_2
_geom_bond_distance
_geom_bond_site_symmetry_2
_geom_bond_publ_flag
Ni1 N31 1.884(9) . ?
Ni1 N10 1.931(7) . ?
Ni1 P2 2.192(4) . ?
Ni1 P18 2.195(4) . ?
P2 C3 1.795(10) . ?
P2 C19 1.828(10) . ?
P2 C22 1.842(10) . ?
C3 C4 1.416(14) . ?
C3 C9 1.431(13) . ?
C4 C5 1.398(15) . ?
C4 H4 0.9500 . ?
C5 C7 1.386(14) . ?
C5 C6 1.524(14) . ?
C6 H6A 0.9800 . ?
C6 H6B 0.9800 . ?
C6 H6C 0.9800 . ?
C7 C8 1.394(15) . ?
C7 H7 0.9500 . ?
C8 C9 1.382(14) . ?
C8 H8 0.9500 . ?
C9 N10 1.410(13) . ?
N10 C11 1.409(12) . ?
C11 C17 1.397(14) . ?
C11 C12 1.399(14) . ?
C12 C13 1.383(14) . ?
C12 H12 0.9500 . ?
C13 C14 1.394(15) . ?
C13 H13 0.9500 . ?
C14 C16 1.383(13) . ?
C14 C15 1.524(13) . ?
C15 H15A 0.9800 . ?
C15 H15B 0.9800 . ?
C15 H15C 0.9800 . ?
C16 C17 1.409(14) . ?
C16 H16 0.9500 . ?
C17 P18 1.797(11) . ?
P18 C28 1.848(10) . ?
P18 C25 1.856(11) . ?
C19 C20 1.507(14) . ?
C19 C21 1.541(13) . ?
C19 H19 1.0000 . ?
C20 H20A 0.9800 . ?
C20 H20B 0.9800 . ?
C20 H20C 0.9800 . ?
C21 H21A 0.9800 . ?
C21 H21B 0.9800 . ?
C21 H21C 0.9800 . ?
C22 C23 1.520(15) . ?
C22 C24 1.552(15) . ?
C22 H22 1.0000 . ?
C23 H23A 0.9800 . ?
C23 H23B 0.9800 . ?
C23 H23C 0.9800 . ?
C24 H24A 0.9800 . ?
C24 H24B 0.9800 . ?
C24 H24C 0.9800 . ?
C25 C26 1.523(15) . ?
C25 C27 1.537(14) . ?
C25 H25 1.0000 . ?
C26 H26A 0.9800 . ?
C26 H26B 0.9800 . ?
C26 H26C 0.9800 . ?
C27 H27A 0.9800 . ?
C27 H27B 0.9800 . ?
C27 H27C 0.9800 . ?
C28 C29 1.504(13) . ?
C28 C30 1.547(13) . ?
C28 H28 1.0000 . ?
C29 H29A 0.9800 . ?
C29 H29B 0.9800 . ?
C29 H29C 0.9800 . ?
C30 H30A 0.9800 . ?
C30 H30B 0.9800 . ?
C30 H30C 0.9800 . ?

loop_
_geom_torsion_atom_site_label_1
_geom_torsion_atom_site_label_2
_geom_torsion_atom_site_label_3
_geom_torsion_atom_site_label_4
_geom_torsion
_geom_torsion_site_symmetry_1
_geom_torsion_site_symmetry_2
_geom_torsion_site_symmetry_3
_geom_torsion_site_symmetry_4
_geom_torsion_publ_flag
N31 Ni1 P2 C3 157.9(6) . . . . ?
N10 Ni1 P2 C3 -21.4(4) . . . . ?
P18 Ni1 P2 C3 -31.7(9) . . . . ?
N31 Ni1 P2 C19 40.5(7) . . . . ?
N10 Ni1 P2 C19 -138.8(5) . . . . ?
P18 Ni1 P2 C19 -149.1(7) . . . . ?
N31 Ni1 P2 C22 -87.6(7) . . . . ?
N10 Ni1 P2 C22 93.1(5) . . . . ?
P18 Ni1 P2 C22 82.8(9) . . . . ?
C19 P2 C3 C4 -29.4(9) . . . . ?
C22 P2 C3 C4 81.8(9) . . . . ?
Ni1 P2 C3 C4 -158.9(8) . . . . ?
C19 P2 C3 C9 148.0(7) . . . . ?
C22 P2 C3 C9 -100.8(7) . . . . ?
Ni1 P2 C3 C9 18.6(7) . . . . ?
C9 C3 C4 C5 -0.5(14) . . . . ?
P2 C3 C4 C5 176.8(7) . . . . ?
C3 C4 C5 C7 0.4(14) . . . . ?
C3 C4 C5 C6 -176.8(9) . . . . ?
C4 C5 C7 C8 -1.3(15) . . . . ?
C6 C5 C7 C8 175.9(9) . . . . ?
C5 C7 C8 C9 2.3(15) . . . . ?
C7 C8 C9 N10 -175.3(9) . . . . ?
C7 C8 C9 C3 -2.3(14) . . . . ?
C4 C3 C9 C8 1.4(13) . . . . ?
P2 C3 C9 C8 -176.2(7) . . . . ?
C4 C3 C9 N10 175.2(8) . . . . ?
P2 C3 C9 N10 -2.5(11) . . . . ?
C8 C9 N10 C11 -29.9(16) . . . . ?
C3 C9 N10 C11 156.9(8) . . . . ?
C8 C9 N10 Ni1 153.4(8) . . . . ?
C3 C9 N10 Ni1 -19.9(11) . . . . ?
N31 Ni1 N10 C11 109(42) . . . . ?
P2 Ni1 N10 C11 -150.6(8) . . . . ?
P18 Ni1 N10 C11 27.3(7) . . . . ?
N31 Ni1 N10 C9 -74(42) . . . . ?
P2 Ni1 N10 C9 26.3(7) . . . . ?
P18 Ni1 N10 C9 -155.9(8) . . . . ?
C9 N10 C11 C17 161.2(8) . . . . ?
Ni1 N10 C11 C17 -22.0(12) . . . . ?
C9 N10 C11 C12 -23.1(16) . . . . ?
Ni1 N10 C11 C12 153.7(8) . . . . ?
C17 C11 C12 C13 0.9(15) . . . . ?
N10 C11 C12 C13 -174.7(10) . . . . ?
C11 C12 C13 C14 0.4(16) . . . . ?
C12 C13 C14 C16 -2.1(15) . . . . ?
C12 C13 C14 C15 177.3(9) . . . . ?
C13 C14 C16 C17 2.7(14) . . . . ?
C15 C14 C16 C17 -176.7(10) . . . . ?
C12 C11 C17 C16 -0.3(15) . . . . ?
N10 C11 C17 C16 175.6(9) . . . . ?
C12 C11 C17 P18 -176.7(7) . . . . ?
N10 C11 C17 P18 -0.7(12) . . . . ?
C14 C16 C17 C11 -1.5(16) . . . . ?
C14 C16 C17 P18 174.3(8) . . . . ?
C11 C17 P18 C28 145.4(8) . . . . ?
C16 C17 P18 C28 -30.6(11) . . . . ?
C11 C17 P18 C25 -103.0(8) . . . . ?
C16 C17 P18 C25 80.9(10) . . . . ?
C11 C17 P18 Ni1 18.0(8) . . . . ?
C16 C17 P18 Ni1 -158.0(9) . . . . ?
N31 Ni1 P18 C17 158.8(7) . . . . ?
N10 Ni1 P18 C17 -21.9(4) . . . . ?
P2 Ni1 P18 C17 -11.7(9) . . . . ?
N31 Ni1 P18 C28 44.2(7) . . . . ?
N10 Ni1 P18 C28 -136.5(5) . . . . ?
P2 Ni1 P18 C28 -126.3(8) . . . . ?
N31 Ni1 P18 C25 -88.8(7) . . . . ?
N10 Ni1 P18 C25 90.5(5) . . . . ?
P2 Ni1 P18 C25 100.8(8) . . . . ?
C3 P2 C19 C20 164.9(8) . . . . ?
C22 P2 C19 C20 51.2(9) . . . . ?
Ni1 P2 C19 C20 -81.0(8) . . . . ?
C3 P2 C19 C21 -69.7(8) . . . . ?
C22 P2 C19 C21 176.6(8) . . . . ?
Ni1 P2 C19 C21 44.3(9) . . . . ?
C3 P2 C22 C23 -56.4(9) . . . . ?
C19 P2 C22 C23 56.5(9) . . . . ?
Ni1 P2 C22 C23 -166.0(7) . . . . ?
C3 P2 C22 C24 65.2(9) . . . . ?
C19 P2 C22 C24 178.1(8) . . . . ?
Ni1 P2 C22 C24 -44.5(9) . . . . ?
C17 P18 C25 C26 65.2(9) . . . . ?
C28 P18 C25 C26 176.2(7) . . . . ?
Ni1 P18 C25 C26 -43.8(8) . . . . ?
C17 P18 C25 C27 -59.8(9) . . . . ?
C28 P18 C25 C27 51.2(9) . . . . ?
Ni1 P18 C25 C27 -168.8(6) . . . . ?
C17 P18 C28 C29 169.0(7) . . . . ?
C25 P18 C28 C29 57.8(8) . . . . ?
Ni1 P18 C28 C29 -79.3(7) . . . . ?
C17 P18 C28 C30 -67.7(8) . . . . ?
C25 P18 C28 C30 -178.9(7) . . . . ?
Ni1 P18 C28 C30 43.9(8) . . . . ?
